data_7708634
loop_
_publ_author_name
'Kama, Dumisani Vincent'
'Frei, Angelo'
'Brink, Alice'
'Braband, Henrik'
'Alberto, Roger'
'Roodt, Andreas'

_publ_section_title
;
 New approach for the synthesis of water soluble fac-[MI(CO)3]+
 bis(diarylphosphino)alkylamine complexes (M=99Tc, Re)
;
_journal_name_full 'Dalton Transactions'
_journal_paper_doi 10.1039/D1DT03234H
_journal_year 2021
_chemical_formula_moiety 'C37 H39 Cl N O3 P2 Tc'
_chemical_formula_sum 'C37 H39 Cl N O3 P2 Tc'
_chemical_formula_weight 741.08
_space_group_crystal_system triclinic
_space_group_IT_number 1
_space_group_name_Hall 'P 1'
_space_group_name_H-M_alt 'P 1'
_atom_sites_solution_hydrogens geom
_audit_creation_date 2021-10-12
_audit_creation_method
;
Olex2 1.2
(compiled May 18 2018 14:05:52 for OlexSys, GUI svn.r5506)
;
_audit_update_record
;
2021-10-12 deposited with the CCDC.	2021-10-20 downloaded from the CCDC.
;
_cell_angle_alpha 92.434(3)
_cell_angle_beta 111.683(3)
_cell_angle_gamma 104.288(3)
_cell_formula_units_Z 1
_cell_length_a 9.6184(3)
_cell_length_b 9.8959(4)
_cell_length_c 10.6919(4)
_cell_measurement_reflns_used 6867
_cell_measurement_temperature 182.9(6)
_cell_measurement_theta_max 29.0160
_cell_measurement_theta_min 3.0180
_cell_volume 906.27(6)
_computing_cell_refinement
'CrysAlisPro, Agilent Technologies, Version 1.171.37.35 (release 13-08-2014 CrysAlis171 .NET) (compiled Aug 13 2014,18:06:01)'
_computing_data_collection
'CrysAlisPro, Agilent Technologies, Version 1.171.37.35 (release 13-08-2014 CrysAlis171 .NET) (compiled Aug 13 2014,18:06:01)'
_computing_data_reduction
'CrysAlisPro, Agilent Technologies, Version 1.171.37.35 (release 13-08-2014 CrysAlis171 .NET) (compiled Aug 13 2014,18:06:01)'
_computing_molecular_graphics 'Olex2 (Dolomanov et al., 2009)'
_computing_publication_material 'Olex2 (Dolomanov et al., 2009)'
_computing_structure_refinement 'ShelXL (Sheldrick, 2015)'
_diffrn_ambient_environment N~2~
_diffrn_ambient_temperature 182.9(6)
_diffrn_detector 'CCD plate'
_diffrn_detector_area_resol_mean 10.4498
_diffrn_detector_type Ruby
_diffrn_measured_fraction_theta_full 0.998
_diffrn_measured_fraction_theta_max 0.998
_diffrn_measurement_details
'#__ type_ start__ end____ width___ exp.time_ 1 omega 10.00 64.00 1.0000 90.0000 omega____ theta____ kappa____ phi______ frames - 16.1514 57.0000 -90.0000 54 #__ type_ start__ end____ width___ exp.time_ 2 omega 13.00 89.00 1.0000 90.0000 omega____ theta____ kappa____ phi______ frames - 16.1514 57.0000 -30.0000 76 #__ type_ start__ end____ width___ exp.time_ 3 omega 1.00 63.00 1.0000 90.0000 omega____ theta____ kappa____ phi______ frames - 16.1514 57.0000 -150.0000 62 #__ type_ start__ end____ width___ exp.time_ 4 omega -25.00 23.00 1.0000 90.0000 omega____ theta____ kappa____ phi______ frames - 16.1514 -48.0000 -19.0000 48 #__ type_ start__ end____ width___ exp.time_ 5 omega -12.00 89.00 1.0000 90.0000 omega____ theta____ kappa____ phi______ frames - 16.1514 60.0000 104.2145 101 #__ type_ start__ end____ width___ exp.time_ 6 omega 53.00 79.00 1.0000 90.0000 omega____ theta____ kappa____ phi______ frames - 16.1514 38.0000 30.0000 26 #__ type_ start__ end____ width___ exp.time_ 7 omega -38.00 48.00 1.0000 90.0000 omega____ theta____ kappa____ phi______ frames - 18.0000 -58.0000 52.5966 86 #__ type_ start__ end____ width___ exp.time_ 8 omega -39.00 48.00 1.0000 90.0000 omega____ theta____ kappa____ phi______ frames - 18.0000 -59.0000 -138.5858 87 #__ type_ start__ end____ width___ exp.time_ 9 omega -54.00 45.00 1.0000 90.0000 omega____ theta____ kappa____ phi______ frames - 18.0000 -57.0000 -34.2645 99 #__ type_ start__ end____ width___ exp.time_ 10 omega -28.00 9.00 1.0000 90.0000 omega____ theta____ kappa____ phi______ frames - 18.0000 -60.0000 143.0809 37'
_diffrn_measurement_device 'four-circle diffractometer'
_diffrn_measurement_device_type 'Xcalibur, Ruby'
_diffrn_measurement_method '\w scans'
_diffrn_orient_matrix_UB_11 -0.0253209000
_diffrn_orient_matrix_UB_12 -0.0631475000
_diffrn_orient_matrix_UB_13 0.0243561000
_diffrn_orient_matrix_UB_21 -0.0343061000
_diffrn_orient_matrix_UB_22 0.0352275000
_diffrn_orient_matrix_UB_23 0.0346041000
_diffrn_orient_matrix_UB_31 -0.0709241000
_diffrn_orient_matrix_UB_32 -0.0191637000
_diffrn_orient_matrix_UB_33 -0.0585064000
_diffrn_radiation_monochromator graphite
_diffrn_radiation_probe x-ray
_diffrn_radiation_type MoK\a
_diffrn_radiation_wavelength 0.71073
_diffrn_reflns_av_R_equivalents 0.0387
_diffrn_reflns_av_unetI/netI 0.0651
_diffrn_reflns_Laue_measured_fraction_full 0.998
_diffrn_reflns_Laue_measured_fraction_max 0.998
_diffrn_reflns_limit_h_max 12
_diffrn_reflns_limit_h_min -12
_diffrn_reflns_limit_k_max 13
_diffrn_reflns_limit_k_min -13
_diffrn_reflns_limit_l_max 14
_diffrn_reflns_limit_l_min -14
_diffrn_reflns_number 15248
_diffrn_reflns_point_group_measured_fraction_full 0.973
_diffrn_reflns_point_group_measured_fraction_max 0.959
_diffrn_reflns_theta_full 25.242
_diffrn_reflns_theta_max 28.000
_diffrn_reflns_theta_min 3.021
_diffrn_source 'Enhance (Mo) X-ray Source'
_exptl_absorpt_coefficient_mu 0.594
_exptl_absorpt_correction_T_max 1.00000
_exptl_absorpt_correction_T_min 0.71362
_exptl_absorpt_correction_type multi-scan
_exptl_absorpt_process_details
'CrysAlisPro, Agilent Technologies, Version 1.171.37.35 (release 13-08-2014 CrysAlis171 .NET) (compiled Aug 13 2014,18:06:01) Empirical absorption correction using spherical harmonics, implemented in SCALE3 ABSPACK scaling algorithm.'
_exptl_crystal_colour yellow
_exptl_crystal_colour_primary yellow
_exptl_crystal_density_diffrn 1.358
_exptl_crystal_description cube
_exptl_crystal_F_000 382
_exptl_crystal_size_max 0.222
_exptl_crystal_size_mid 0.119
_exptl_crystal_size_min 0.099
_refine_diff_density_max 1.044
_refine_diff_density_min -0.879
_refine_diff_density_rms 0.075
_refine_ls_abs_structure_details
;
 Refined as an inversion twin.
;
_refine_ls_abs_structure_Flack 0.38(4)
_refine_ls_extinction_method none
_refine_ls_goodness_of_fit_ref 1.027
_refine_ls_hydrogen_treatment constr
_refine_ls_matrix_type full
_refine_ls_number_parameters 399
_refine_ls_number_reflns 8390
_refine_ls_number_restraints 3
_refine_ls_restrained_S_all 1.026
_refine_ls_R_factor_all 0.0521
_refine_ls_R_factor_gt 0.0459
_refine_ls_shift/su_max 0.000
_refine_ls_shift/su_mean 0.000
_refine_ls_structure_factor_coef Fsqd
_refine_ls_weighting_details 'w=1/[\s^2^(Fo^2^)+(0.0522P)^2^] where P=(Fo^2^+2Fc^2^)/3'
_refine_ls_weighting_scheme calc
_refine_ls_wR_factor_gt 0.0992
_refine_ls_wR_factor_ref 0.1035
_reflns_Friedel_coverage 0.922
_reflns_Friedel_fraction_full 0.948
_reflns_Friedel_fraction_max 0.920
_reflns_number_gt 7693
_reflns_number_total 8390
_reflns_threshold_expression 'I > 2\s(I)'
_cod_data_source_file d1dt03234h2.cif
_cod_data_source_block tdk150615
_cod_database_code 7708634
_shelx_shelxl_version_number 2018/3
_shelx_space_group_comment
;
The symmetry employed for this shelxl refinement is uniquely defined
by the following loop, which should always be used as a source of
symmetry information in preference to the above space-group names.
They are only intended as comments.
;
_shelx_estimated_absorpt_t_max 0.944
_shelx_estimated_absorpt_t_min 0.879
_reflns_odcompleteness_completeness 99.91
_reflns_odcompleteness_iscentric 1
_reflns_odcompleteness_theta 28.22
_olex2_refinement_description
;
1. Twinned data refinement
 Scales: 0.62(4)
 0.38(4)
2. Fixed Uiso
 At 1.2 times of:
  All C(H) groups, All C(H,H) groups
 At 1.5 times of:
  All C(H,H,H) groups
3. Uiso/Uaniso restraints and constraints
Uanis(C6) = Uanis(C3)
Uanis(C1) = Uanis(C4)
4.a Ternary CH refined with riding coordinates:
 C1(H1)
4.b Secondary CH2 refined with riding coordinates:
 C2(H2A,H2B), C3(H3A,H3B), C4(H4A,H4B), C5(H5A,H5B), C6(H6A,H6B)
4.c Aromatic/amide H refined with riding coordinates:
 C12(H12), C13(H13), C15(H15), C16(H16), C22(H22), C23(H23), C25(H25),
 C26(H26), C32(H32), C33(H33), C35(H35), C36(H36), C42(H42), C43(H43), C45(H45),
  C46(H46)
4.d Idealised Me refined as rotating group:
 C17(H17A,H17B,H17C), C27(H27A,H27B,H27C), C37(H37A,H37B,H37C), C47(H47A,H47B,
 H47C)
;
_olex2_submission_special_instructions 'No special instructions were received'

loop_
_space_group_symop_operation_xyz
'x, y, z'

loop_
_atom_site_label
_atom_site_type_symbol
_atom_site_fract_x
_atom_site_fract_y
_atom_site_fract_z
_atom_site_U_iso_or_equiv
_atom_site_adp_type
_atom_site_occupancy
_atom_site_site_symmetry_order
_atom_site_calc_flag
_atom_site_refinement_flags_posn
_atom_site_refinement_flags_adp
_atom_site_refinement_flags_occupancy
_atom_site_disorder_assembly
_atom_site_disorder_group
C1 C -0.0312(9) 0.9105(9) 0.7836(7) 0.0557(14) Uani 1 1 d . . . . .
H1 H -0.081828 0.826898 0.813307 0.067 Uiso 1 1 calc R . . . .
C2 C -0.1537(9) 0.9889(9) 0.7302(8) 0.0560(19) Uani 1 1 d . . . . .
H2A H -0.245181 0.928150 0.656690 0.067 Uiso 1 1 calc R . . . .
H2B H -0.112804 1.071165 0.694589 0.067 Uiso 1 1 calc R . . . .
C3 C -0.1991(9) 1.0348(10) 0.8451(7) 0.0646(17) Uani 1 1 d . . . . .
H3A H -0.273363 1.088852 0.811725 0.077 Uiso 1 1 calc R . . . .
H3B H -0.248331 0.952118 0.875215 0.077 Uiso 1 1 calc R . . . .
C4 C -0.0552(9) 1.1239(8) 0.9640(7) 0.0557(14) Uani 1 1 d . . . . .
H4A H -0.009689 1.208878 0.934560 0.067 Uiso 1 1 calc R . . . .
H4B H -0.085604 1.151745 1.035952 0.067 Uiso 1 1 calc R . . . .
C5 C 0.0605(10) 1.0480(10) 1.0169(7) 0.068(2) Uani 1 1 d . . . . .
H5A H 0.019143 0.970138 1.057213 0.081 Uiso 1 1 calc R . . . .
H5B H 0.152515 1.110652 1.088417 0.081 Uiso 1 1 calc R . . . .
C6 C 0.1080(10) 0.9906(10) 0.9095(8) 0.0646(17) Uani 1 1 d . . . . .
H6A H 0.170937 1.068307 0.884091 0.077 Uiso 1 1 calc R . . . .
H6B H 0.171552 0.928480 0.947745 0.077 Uiso 1 1 calc R . . . .
C7 C 0.2002(8) 0.8202(7) 0.3339(7) 0.0391(14) Uani 1 1 d . . . . .
C8 C 0.1392(7) 0.5491(7) 0.4193(7) 0.0393(14) Uani 1 1 d . . . . .
C9 C -0.0822(8) 0.6833(7) 0.3383(6) 0.0372(14) Uani 1 1 d . . . . .
C11 C 0.2217(6) 1.1078(6) 0.6595(6) 0.0317(12) Uani 1 1 d . . . . .
C12 C 0.3775(6) 1.1097(7) 0.7216(6) 0.0372(13) Uani 1 1 d . . . . .
H12 H 0.406227 1.027593 0.714151 0.045 Uiso 1 1 calc R . . . .
C13 C 0.4896(7) 1.2328(7) 0.7941(6) 0.0417(14) Uani 1 1 d . . . . .
H13 H 0.592874 1.231394 0.834713 0.050 Uiso 1 1 calc R . . . .
C14 C 0.4545(7) 1.3577(7) 0.8088(6) 0.0403(14) Uani 1 1 d . . . . .
C15 C 0.3013(8) 1.3559(7) 0.7498(7) 0.0494(17) Uani 1 1 d . . . . .
H15 H 0.273776 1.438591 0.757969 0.059 Uiso 1 1 calc R . . . .
C16 C 0.1857(7) 1.2324(6) 0.6778(6) 0.0417(14) Uani 1 1 d . . . . .
H16 H 0.082021 1.233629 0.641155 0.050 Uiso 1 1 calc R . . . .
C17 C 0.5825(8) 1.4915(7) 0.8878(8) 0.058(2) Uani 1 1 d . . . . .
H17A H 0.570309 1.567623 0.835683 0.087 Uiso 1 1 calc GR . . . .
H17B H 0.682511 1.476979 0.904475 0.087 Uiso 1 1 calc GR . . . .
H17C H 0.575419 1.514494 0.972943 0.087 Uiso 1 1 calc GR . . . .
C21 C -0.0784(6) 0.9988(6) 0.4429(5) 0.0284(11) Uani 1 1 d . . . . .
C22 C -0.0480(7) 1.1088(7) 0.3712(6) 0.0394(14) Uani 1 1 d . . . . .
H22 H 0.054789 1.158990 0.390659 0.047 Uiso 1 1 calc R . . . .
C23 C -0.1677(8) 1.1451(7) 0.2714(6) 0.0442(15) Uani 1 1 d . . . . .
H23 H -0.144047 1.220520 0.226571 0.053 Uiso 1 1 calc R . . . .
C24 C -0.3229(7) 1.0702(7) 0.2374(6) 0.0405(14) Uani 1 1 d . . . . .
C25 C -0.3531(7) 0.9592(7) 0.3049(6) 0.0435(15) Uani 1 1 d . . . . .
H25 H -0.456168 0.907575 0.282497 0.052 Uiso 1 1 calc R . . . .
C26 C -0.2338(7) 0.9206(7) 0.4069(6) 0.0365(13) Uani 1 1 d . . . . .
H26 H -0.257936 0.843930 0.450071 0.044 Uiso 1 1 calc R . . . .
C27 C -0.4517(9) 1.1101(10) 0.1295(8) 0.069(2) Uani 1 1 d . . . . .
H27A H -0.549935 1.044446 0.115503 0.103 Uiso 1 1 calc GR . . . .
H27B H -0.435618 1.108189 0.046110 0.103 Uiso 1 1 calc GR . . . .
H27C H -0.452103 1.203352 0.157856 0.103 Uiso 1 1 calc GR . . . .
C31 C -0.1543(6) 0.5599(6) 0.5958(5) 0.0299(11) Uani 1 1 d . . . . .
C32 C -0.2925(7) 0.5854(7) 0.5863(6) 0.0360(13) Uani 1 1 d . . . . .
H32 H -0.292607 0.675769 0.613929 0.043 Uiso 1 1 calc R . . . .
C33 C -0.4304(7) 0.4781(7) 0.5361(7) 0.0433(15) Uani 1 1 d . . . . .
H33 H -0.522190 0.496677 0.531415 0.052 Uiso 1 1 calc R . . . .
C34 C -0.4337(7) 0.3432(8) 0.4927(6) 0.0431(16) Uani 1 1 d . . . . .
C35 C -0.2939(8) 0.3164(7) 0.5049(7) 0.0512(18) Uani 1 1 d . . . . .
H35 H -0.293414 0.225467 0.479634 0.061 Uiso 1 1 calc R . . . .
C36 C -0.1550(8) 0.4249(7) 0.5545(7) 0.0448(15) Uani 1 1 d . . . . .
H36 H -0.062640 0.406838 0.560024 0.054 Uiso 1 1 calc R . . . .
C37 C -0.5864(9) 0.2262(9) 0.4301(8) 0.068(2) Uani 1 1 d . . . . .
H37A H -0.641171 0.237130 0.337517 0.102 Uiso 1 1 calc GR . . . .
H37B H -0.649385 0.231107 0.480980 0.102 Uiso 1 1 calc GR . . . .
H37C H -0.564853 0.136385 0.432329 0.102 Uiso 1 1 calc GR . . . .
C41 C 0.1388(6) 0.6549(6) 0.8214(6) 0.0333(12) Uani 1 1 d . . . . .
C42 C 0.0667(7) 0.5649(7) 0.8894(6) 0.0426(14) Uani 1 1 d . . . . .
H42 H -0.040325 0.522999 0.848055 0.051 Uiso 1 1 calc R . . . .
C43 C 0.1500(8) 0.5348(8) 1.0184(7) 0.0521(19) Uani 1 1 d . . . . .
H43 H 0.100264 0.472872 1.061941 0.063 Uiso 1 1 calc R . . . .
C44 C 0.3124(8) 0.6020(7) 1.0802(7) 0.0458(16) Uani 1 1 d . . . . .
C45 C 0.3813(7) 0.6907(7) 1.0136(6) 0.0424(15) Uani 1 1 d . . . . .
H45 H 0.488153 0.733629 1.054942 0.051 Uiso 1 1 calc R . . . .
C46 C 0.2985(7) 0.7199(7) 0.8862(6) 0.0368(13) Uani 1 1 d . . . . .
H46 H 0.349389 0.782602 0.843997 0.044 Uiso 1 1 calc R . . . .
C47 C 0.4029(10) 0.5677(10) 1.2171(8) 0.065(2) Uani 1 1 d . . . . .
H47A H 0.511810 0.593337 1.233646 0.097 Uiso 1 1 calc GR . . . .
H47B H 0.367149 0.468444 1.218519 0.097 Uiso 1 1 calc GR . . . .
H47C H 0.387387 0.619412 1.286485 0.097 Uiso 1 1 calc GR . . . .
N1 N 0.0104(5) 0.8550(5) 0.6746(5) 0.0283(10) Uani 1 1 d . . . . .
O1 O 0.2409(6) 0.8663(6) 0.2553(5) 0.0631(14) Uani 1 1 d . . . . .
O2 O 0.1417(6) 0.4418(5) 0.3864(6) 0.0587(14) Uani 1 1 d . . . . .
O3 O -0.1981(6) 0.6488(6) 0.2585(5) 0.0608(14) Uani 1 1 d . . . . .
P1 P 0.07849(16) 0.94423(16) 0.56488(14) 0.0281(3) Uani 1 1 d . . . . .
P2 P 0.03337(15) 0.69262(15) 0.65225(14) 0.0272(3) Uani 1 1 d . . . . .
Cl1 Cl 0.41611(19) 0.78511(19) 0.61812(19) 0.0459(4) Uani 1 1 d . . . . .
Tc1 Tc 0.13088(2) 0.73816(2) 0.47177(2) 0.03042(13) Uani 1 1 d . . . . .

loop_
_atom_site_aniso_label
_atom_site_aniso_U_11
_atom_site_aniso_U_22
_atom_site_aniso_U_33
_atom_site_aniso_U_23
_atom_site_aniso_U_13
_atom_site_aniso_U_12
C1 0.057(3) 0.064(4) 0.050(3) -0.008(2) 0.021(2) 0.029(3)
C2 0.050(4) 0.068(5) 0.054(4) -0.002(4) 0.018(3) 0.030(4)
C3 0.053(3) 0.091(5) 0.052(3) -0.014(3) 0.018(3) 0.031(3)
C4 0.057(3) 0.064(4) 0.050(3) -0.008(2) 0.021(2) 0.029(3)
C5 0.069(5) 0.083(6) 0.039(4) -0.011(4) 0.012(4) 0.021(5)
C6 0.053(3) 0.091(5) 0.052(3) -0.014(3) 0.018(3) 0.031(3)
C7 0.039(3) 0.034(3) 0.045(4) 0.003(3) 0.019(3) 0.009(3)
C8 0.033(3) 0.033(4) 0.049(4) 0.004(3) 0.015(3) 0.007(3)
C9 0.043(4) 0.034(3) 0.042(3) 0.000(3) 0.022(3) 0.015(3)
C11 0.023(3) 0.034(3) 0.036(3) 0.003(2) 0.009(2) 0.009(2)
C12 0.027(3) 0.039(3) 0.041(3) 0.004(3) 0.006(2) 0.014(2)
C13 0.029(3) 0.040(3) 0.048(4) 0.003(3) 0.008(3) 0.009(3)
C14 0.035(3) 0.038(3) 0.042(3) -0.006(3) 0.014(3) 0.003(3)
C15 0.039(4) 0.032(3) 0.071(5) -0.005(3) 0.018(3) 0.006(3)
C16 0.030(3) 0.035(3) 0.054(4) 0.002(3) 0.011(3) 0.010(2)
C17 0.042(4) 0.043(4) 0.073(5) -0.016(4) 0.016(3) 0.000(3)
C21 0.026(3) 0.030(3) 0.028(3) 0.001(2) 0.007(2) 0.011(2)
C22 0.033(3) 0.045(4) 0.042(3) 0.012(3) 0.016(3) 0.010(3)
C23 0.046(4) 0.051(4) 0.041(3) 0.016(3) 0.018(3) 0.019(3)
C24 0.034(3) 0.053(4) 0.030(3) 0.004(3) 0.003(2) 0.023(3)
C25 0.026(3) 0.050(4) 0.040(3) -0.003(3) 0.000(2) 0.007(3)
C26 0.033(3) 0.032(3) 0.040(3) 0.005(2) 0.011(2) 0.007(2)
C27 0.056(5) 0.086(6) 0.051(4) 0.022(4) -0.001(4) 0.028(4)
C31 0.026(3) 0.031(3) 0.030(3) 0.002(2) 0.008(2) 0.008(2)
C32 0.034(3) 0.042(3) 0.034(3) 0.005(2) 0.014(2) 0.015(3)
C33 0.026(3) 0.054(4) 0.048(4) 0.014(3) 0.014(3) 0.006(3)
C34 0.029(3) 0.058(4) 0.031(3) 0.006(3) 0.010(2) -0.005(3)
C35 0.054(4) 0.035(4) 0.058(4) -0.010(3) 0.028(3) -0.006(3)
C36 0.041(3) 0.038(4) 0.056(4) -0.008(3) 0.023(3) 0.007(3)
C37 0.052(5) 0.066(5) 0.054(4) -0.009(4) 0.017(3) -0.028(4)
C41 0.027(3) 0.031(3) 0.036(3) -0.002(2) 0.006(2) 0.010(2)
C42 0.029(3) 0.046(4) 0.044(3) 0.007(3) 0.008(2) 0.004(3)
C43 0.036(4) 0.063(5) 0.045(4) 0.013(3) 0.008(3) 0.003(3)
C44 0.044(4) 0.044(4) 0.044(4) 0.002(3) 0.014(3) 0.011(3)
C45 0.030(3) 0.050(4) 0.037(3) -0.001(3) 0.003(2) 0.010(3)
C46 0.033(3) 0.038(3) 0.035(3) 0.003(2) 0.012(2) 0.006(2)
C47 0.054(5) 0.080(6) 0.054(4) 0.026(4) 0.011(4) 0.021(4)
N1 0.023(2) 0.030(3) 0.032(2) -0.0003(19) 0.0088(18) 0.0102(19)
O1 0.067(4) 0.073(4) 0.059(3) 0.016(3) 0.035(3) 0.020(3)
O2 0.055(3) 0.037(3) 0.086(4) -0.006(3) 0.035(3) 0.008(2)
O3 0.048(3) 0.067(4) 0.059(3) -0.010(3) 0.015(3) 0.013(3)
P1 0.0213(7) 0.0304(8) 0.0310(7) 0.0014(6) 0.0082(6) 0.0084(6)
P2 0.0220(7) 0.0253(7) 0.0311(7) -0.0001(6) 0.0072(5) 0.0071(6)
Cl1 0.0293(8) 0.0483(10) 0.0586(11) -0.0016(8) 0.0148(7) 0.0138(7)
Tc1 0.0245(2) 0.0294(2) 0.0359(2) 0.00136(17) 0.01048(17) 0.00774(16)

loop_
_atom_type_symbol
_atom_type_description
_atom_type_scat_dispersion_real
_atom_type_scat_dispersion_imag
_atom_type_scat_source
C C 0.0033 0.0016 'International Tables Vol C Tables 4.2.6.8 and 6.1.1.4'
H H 0.0000 0.0000 'International Tables Vol C Tables 4.2.6.8 and 6.1.1.4'
Cl Cl 0.1484 0.1585 'International Tables Vol C Tables 4.2.6.8 and 6.1.1.4'
N N 0.0061 0.0033 'International Tables Vol C Tables 4.2.6.8 and 6.1.1.4'
O O 0.0106 0.0060 'International Tables Vol C Tables 4.2.6.8 and 6.1.1.4'
P P 0.1023 0.0942 'International Tables Vol C Tables 4.2.6.8 and 6.1.1.4'
Tc Tc -1.4390 0.7593 'International Tables Vol C Tables 4.2.6.8 and 6.1.1.4'

loop_
_geom_angle_atom_site_label_1
_geom_angle_atom_site_label_2
_geom_angle_atom_site_label_3
_geom_angle
_geom_angle_site_symmetry_1
_geom_angle_site_symmetry_3
_geom_angle_publ_flag
C2 C1 H1 105.3 . . ?
C6 C1 H1 105.3 . . ?
C6 C1 C2 113.5(6) . . ?
N1 C1 H1 105.3 . . ?
N1 C1 C2 112.5(6) . . ?
N1 C1 C6 114.0(6) . . ?
C1 C2 H2A 109.7 . . ?
C1 C2 H2B 109.7 . . ?
C1 C2 C3 109.9(6) . . ?
H2A C2 H2B 108.2 . . ?
C3 C2 H2A 109.7 . . ?
C3 C2 H2B 109.7 . . ?
C2 C3 H3A 109.6 . . ?
C2 C3 H3B 109.6 . . ?
H3A C3 H3B 108.1 . . ?
C4 C3 C2 110.2(6) . . ?
C4 C3 H3A 109.6 . . ?
C4 C3 H3B 109.6 . . ?
C3 C4 H4A 109.3 . . ?
C3 C4 H4B 109.3 . . ?
H4A C4 H4B 107.9 . . ?
C5 C4 C3 111.8(7) . . ?
C5 C4 H4A 109.3 . . ?
C5 C4 H4B 109.3 . . ?
C4 C5 H5A 108.9 . . ?
C4 C5 H5B 108.9 . . ?
C4 C5 C6 113.5(7) . . ?
H5A C5 H5B 107.7 . . ?
C6 C5 H5A 108.9 . . ?
C6 C5 H5B 108.9 . . ?
C1 C6 C5 112.3(7) . . ?
C1 C6 H6A 109.1 . . ?
C1 C6 H6B 109.1 . . ?
C5 C6 H6A 109.1 . . ?
C5 C6 H6B 109.1 . . ?
H6A C6 H6B 107.9 . . ?
O1 C7 Tc1 179.2(6) . . ?
O2 C8 Tc1 178.3(7) . . ?
O3 C9 Tc1 175.5(6) . . ?
C12 C11 P1 118.9(4) . . ?
C16 C11 C12 117.1(5) . . ?
C16 C11 P1 124.0(4) . . ?
C11 C12 H12 119.8 . . ?
C13 C12 C11 120.3(6) . . ?
C13 C12 H12 119.8 . . ?
C12 C13 H13 118.7 . . ?
C14 C13 C12 122.6(6) . . ?
C14 C13 H13 118.7 . . ?
C13 C14 C17 120.8(6) . . ?
C15 C14 C13 117.3(6) . . ?
C15 C14 C17 121.9(6) . . ?
C14 C15 H15 119.4 . . ?
C14 C15 C16 121.1(6) . . ?
C16 C15 H15 119.4 . . ?
C11 C16 C15 121.4(6) . . ?
C11 C16 H16 119.3 . . ?
C15 C16 H16 119.3 . . ?
C14 C17 H17A 109.5 . . ?
C14 C17 H17B 109.5 . . ?
C14 C17 H17C 109.5 . . ?
H17A C17 H17B 109.5 . . ?
H17A C17 H17C 109.5 . . ?
H17B C17 H17C 109.5 . . ?
C22 C21 C26 118.0(5) . . ?
C22 C21 P1 121.2(4) . . ?
C26 C21 P1 120.4(5) . . ?
C21 C22 H22 119.3 . . ?
C23 C22 C21 121.4(6) . . ?
C23 C22 H22 119.3 . . ?
C22 C23 H23 119.6 . . ?
C22 C23 C24 120.8(6) . . ?
C24 C23 H23 119.6 . . ?
C23 C24 C27 120.6(7) . . ?
C25 C24 C23 117.9(5) . . ?
C25 C24 C27 121.5(6) . . ?
C24 C25 H25 118.9 . . ?
C24 C25 C26 122.3(6) . . ?
C26 C25 H25 118.9 . . ?
C21 C26 C25 119.4(6) . . ?
C21 C26 H26 120.3 . . ?
C25 C26 H26 120.3 . . ?
C24 C27 H27A 109.5 . . ?
C24 C27 H27B 109.5 . . ?
C24 C27 H27C 109.5 . . ?
H27A C27 H27B 109.5 . . ?
H27A C27 H27C 109.5 . . ?
H27B C27 H27C 109.5 . . ?
C32 C31 C36 119.4(5) . . ?
C32 C31 P2 125.2(4) . . ?
C36 C31 P2 115.4(4) . . ?
C31 C32 H32 119.7 . . ?
C33 C32 C31 120.6(6) . . ?
C33 C32 H32 119.7 . . ?
C32 C33 H33 119.6 . . ?
C32 C33 C34 120.9(6) . . ?
C34 C33 H33 119.6 . . ?
C33 C34 C35 118.7(5) . . ?
C33 C34 C37 121.2(6) . . ?
C35 C34 C37 120.1(7) . . ?
C34 C35 H35 119.8 . . ?
C36 C35 C34 120.4(7) . . ?
C36 C35 H35 119.8 . . ?
C31 C36 C35 120.0(6) . . ?
C31 C36 H36 120.0 . . ?
C35 C36 H36 120.0 . . ?
C34 C37 H37A 109.5 . . ?
C34 C37 H37B 109.5 . . ?
C34 C37 H37C 109.5 . . ?
H37A C37 H37B 109.5 . . ?
H37A C37 H37C 109.5 . . ?
H37B C37 H37C 109.5 . . ?
C42 C41 C46 118.3(5) . . ?
C42 C41 P2 122.9(4) . . ?
C46 C41 P2 118.8(5) . . ?
C41 C42 H42 118.9 . . ?
C41 C42 C43 122.2(6) . . ?
C43 C42 H42 118.9 . . ?
C42 C43 H43 121.1 . . ?
C42 C43 C44 117.7(7) . . ?
C44 C43 H43 121.1 . . ?
C43 C44 C47 118.0(7) . . ?
C45 C44 C43 119.6(6) . . ?
C45 C44 C47 122.4(6) . . ?
C44 C45 H45 118.8 . . ?
C44 C45 C46 122.4(6) . . ?
C46 C45 H45 118.8 . . ?
C41 C46 H46 120.1 . . ?
C45 C46 C41 119.8(6) . . ?
C45 C46 H46 120.1 . . ?
C44 C47 H47A 109.5 . . ?
C44 C47 H47B 109.5 . . ?
C44 C47 H47C 109.5 . . ?
H47A C47 H47B 109.5 . . ?
H47A C47 H47C 109.5 . . ?
H47B C47 H47C 109.5 . . ?
C1 N1 P1 129.2(5) . . ?
C1 N1 P2 126.0(5) . . ?
P2 N1 P1 103.9(3) . . ?
C11 P1 C21 104.3(3) . . ?
C11 P1 P2 127.1(2) . . ?
C11 P1 Tc1 126.33(18) . . ?
C21 P1 P2 122.6(2) . . ?
C21 P1 Tc1 113.60(18) . . ?
N1 P1 C11 108.3(2) . . ?
N1 P1 C21 108.7(2) . . ?
N1 P1 P2 37.71(16) . . ?
N1 P1 Tc1 94.21(17) . . ?
Tc1 P1 P2 56.55(5) . . ?
C31 P2 C41 103.0(3) . . ?
C31 P2 P1 124.31(19) . . ?
C31 P2 Tc1 113.68(18) . . ?
C41 P2 P1 126.38(19) . . ?
C41 P2 Tc1 127.2(2) . . ?
N1 P2 C31 109.9(2) . . ?
N1 P2 C41 106.5(2) . . ?
N1 P2 P1 38.37(17) . . ?
N1 P2 Tc1 95.59(18) . . ?
Tc1 P2 P1 57.27(5) . . ?
C7 Tc1 C8 93.9(3) . . ?
C7 Tc1 P1 99.6(2) . . ?
C7 Tc1 P2 165.8(2) . . ?
C7 Tc1 Cl1 85.9(2) . . ?
C8 Tc1 P1 165.7(2) . . ?
C8 Tc1 P2 100.2(2) . . ?
C8 Tc1 Cl1 85.48(19) . . ?
C9 Tc1 C7 89.3(3) . . ?
C9 Tc1 C8 86.9(3) . . ?
C9 Tc1 P1 88.77(18) . . ?
C9 Tc1 P2 89.47(19) . . ?
C9 Tc1 Cl1 170.63(17) . . ?
P1 Tc1 Cl1 99.94(5) . . ?
P2 Tc1 P1 66.18(5) . . ?
P2 Tc1 Cl1 97.19(5) . . ?

loop_
_geom_bond_atom_site_label_1
_geom_bond_atom_site_label_2
_geom_bond_distance
_geom_bond_site_symmetry_2
_geom_bond_publ_flag
C1 H1 0.9800 . ?
C1 C2 1.519(10) . ?
C1 C6 1.512(10) . ?
C1 N1 1.490(8) . ?
C2 H2A 0.9700 . ?
C2 H2B 0.9700 . ?
C2 C3 1.534(9) . ?
C3 H3A 0.9700 . ?
C3 H3B 0.9700 . ?
C3 C4 1.520(10) . ?
C4 H4A 0.9700 . ?
C4 H4B 0.9700 . ?
C4 C5 1.452(11) . ?
C5 H5A 0.9700 . ?
C5 H5B 0.9700 . ?
C5 C6 1.520(10) . ?
C6 H6A 0.9700 . ?
C6 H6B 0.9700 . ?
C7 O1 1.120(8) . ?
C7 Tc1 1.959(7) . ?
C8 O2 1.113(8) . ?
C8 Tc1 1.960(7) . ?
C9 O3 1.082(8) . ?
C9 Tc1 1.938(7) . ?
C11 C12 1.392(8) . ?
C11 C16 1.385(8) . ?
C11 P1 1.809(6) . ?
C12 H12 0.9300 . ?
C12 C13 1.378(8) . ?
C13 H13 0.9300 . ?
C13 C14 1.376(9) . ?
C14 C15 1.368(9) . ?
C14 C17 1.522(8) . ?
C15 H15 0.9300 . ?
C15 C16 1.393(8) . ?
C16 H16 0.9300 . ?
C17 H17A 0.9600 . ?
C17 H17B 0.9600 . ?
C17 H17C 0.9600 . ?
C21 C22 1.392(8) . ?
C21 C26 1.399(8) . ?
C21 P1 1.811(5) . ?
C22 H22 0.9300 . ?
C22 C23 1.386(9) . ?
C23 H23 0.9300 . ?
C23 C24 1.393(9) . ?
C24 C25 1.370(9) . ?
C24 C27 1.499(9) . ?
C25 H25 0.9300 . ?
C25 C26 1.407(8) . ?
C26 H26 0.9300 . ?
C27 H27A 0.9600 . ?
C27 H27B 0.9600 . ?
C27 H27C 0.9600 . ?
C31 C32 1.381(8) . ?
C31 C36 1.387(8) . ?
C31 P2 1.818(5) . ?
C32 H32 0.9300 . ?
C32 C33 1.381(8) . ?
C33 H33 0.9300 . ?
C33 C34 1.383(10) . ?
C34 C35 1.395(10) . ?
C34 C37 1.521(8) . ?
C35 H35 0.9300 . ?
C35 C36 1.392(9) . ?
C36 H36 0.9300 . ?
C37 H37A 0.9600 . ?
C37 H37B 0.9600 . ?
C37 H37C 0.9600 . ?
C41 C42 1.387(9) . ?
C41 C46 1.394(8) . ?
C41 P2 1.824(6) . ?
C42 H42 0.9300 . ?
C42 C43 1.404(9) . ?
C43 H43 0.9300 . ?
C43 C44 1.416(9) . ?
C44 C45 1.353(10) . ?
C44 C47 1.504(10) . ?
C45 H45 0.9300 . ?
C45 C46 1.386(8) . ?
C46 H46 0.9300 . ?
C47 H47A 0.9600 . ?
C47 H47B 0.9600 . ?
C47 H47C 0.9600 . ?
N1 P1 1.719(5) . ?
N1 P2 1.694(5) . ?
P1 P2 2.688(2) . ?
P1 Tc1 2.4717(15) . ?
P2 Tc1 2.4513(15) . ?
Cl1 Tc1 2.5155(17) . ?

loop_
_geom_torsion_atom_site_label_1
_geom_torsion_atom_site_label_2
_geom_torsion_atom_site_label_3
_geom_torsion_atom_site_label_4
_geom_torsion
_geom_torsion_site_symmetry_1
_geom_torsion_site_symmetry_2
_geom_torsion_site_symmetry_3
_geom_torsion_site_symmetry_4
_geom_torsion_publ_flag
C1 C2 C3 C4 56.4(10) . . . . ?
C1 N1 P1 C11 41.8(6) . . . . ?
C1 N1 P1 C21 -71.0(5) . . . . ?
C1 N1 P1 P2 169.4(6) . . . . ?
C1 N1 P1 Tc1 172.3(5) . . . . ?
C1 N1 P2 C31 69.5(5) . . . . ?
C1 N1 P2 C41 -41.3(5) . . . . ?
C1 N1 P2 P1 -169.8(6) . . . . ?
C1 N1 P2 Tc1 -172.8(5) . . . . ?
C2 C1 C6 C5 48.3(11) . . . . ?
C2 C1 N1 P1 56.5(8) . . . . ?
C2 C1 N1 P2 -136.3(6) . . . . ?
C2 C3 C4 C5 -58.7(10) . . . . ?
C3 C4 C5 C6 55.0(11) . . . . ?
C4 C5 C6 C1 -49.4(12) . . . . ?
C6 C1 C2 C3 -52.4(10) . . . . ?
C6 C1 N1 P1 -74.5(8) . . . . ?
C6 C1 N1 P2 92.7(8) . . . . ?
C11 C12 C13 C14 0.0(10) . . . . ?
C12 C11 C16 C15 2.9(10) . . . . ?
C12 C11 P1 C21 -154.6(5) . . . . ?
C12 C11 P1 N1 89.8(5) . . . . ?
C12 C11 P1 P2 52.4(6) . . . . ?
C12 C11 P1 Tc1 -20.1(6) . . . . ?
C12 C13 C14 C15 1.0(10) . . . . ?
C12 C13 C14 C17 -178.9(7) . . . . ?
C13 C14 C15 C16 0.0(10) . . . . ?
C14 C15 C16 C11 -2.0(11) . . . . ?
C16 C11 C12 C13 -1.9(9) . . . . ?
C16 C11 P1 C21 27.3(6) . . . . ?
C16 C11 P1 N1 -88.4(6) . . . . ?
C16 C11 P1 P2 -125.8(5) . . . . ?
C16 C11 P1 Tc1 161.8(4) . . . . ?
C17 C14 C15 C16 179.9(7) . . . . ?
C21 C22 C23 C24 -1.5(10) . . . . ?
C22 C21 C26 C25 -2.7(9) . . . . ?
C22 C21 P1 C11 43.6(5) . . . . ?
C22 C21 P1 N1 159.0(5) . . . . ?
C22 C21 P1 P2 -161.8(4) . . . . ?
C22 C21 P1 Tc1 -97.6(5) . . . . ?
C22 C23 C24 C25 -0.4(10) . . . . ?
C22 C23 C24 C27 179.9(6) . . . . ?
C23 C24 C25 C26 0.7(10) . . . . ?
C24 C25 C26 C21 0.9(10) . . . . ?
C26 C21 C22 C23 3.1(9) . . . . ?
C26 C21 P1 C11 -143.8(5) . . . . ?
C26 C21 P1 N1 -28.4(5) . . . . ?
C26 C21 P1 P2 10.8(6) . . . . ?
C26 C21 P1 Tc1 75.0(5) . . . . ?
C27 C24 C25 C26 -179.6(6) . . . . ?
C31 C32 C33 C34 -0.8(9) . . . . ?
C32 C31 C36 C35 -0.4(9) . . . . ?
C32 C31 P2 C41 106.8(5) . . . . ?
C32 C31 P2 N1 -6.3(6) . . . . ?
C32 C31 P2 P1 -46.6(6) . . . . ?
C32 C31 P2 Tc1 -112.1(5) . . . . ?
C32 C33 C34 C35 2.1(9) . . . . ?
C32 C33 C34 C37 -176.6(6) . . . . ?
C33 C34 C35 C36 -2.6(10) . . . . ?
C34 C35 C36 C31 1.8(10) . . . . ?
C36 C31 C32 C33 -0.1(9) . . . . ?
C36 C31 P2 C41 -76.1(5) . . . . ?
C36 C31 P2 N1 170.8(4) . . . . ?
C36 C31 P2 P1 130.5(4) . . . . ?
C36 C31 P2 Tc1 65.1(5) . . . . ?
C37 C34 C35 C36 176.1(6) . . . . ?
C41 C42 C43 C44 1.2(11) . . . . ?
C42 C41 C46 C45 1.6(9) . . . . ?
C42 C41 P2 C31 -12.2(6) . . . . ?
C42 C41 P2 N1 103.4(5) . . . . ?
C42 C41 P2 P1 140.5(5) . . . . ?
C42 C41 P2 Tc1 -146.0(5) . . . . ?
C42 C43 C44 C45 -0.5(11) . . . . ?
C42 C43 C44 C47 -178.6(7) . . . . ?
C43 C44 C45 C46 0.5(10) . . . . ?
C44 C45 C46 C41 -1.1(10) . . . . ?
C46 C41 C42 C43 -1.7(10) . . . . ?
C46 C41 P2 C31 168.3(5) . . . . ?
C46 C41 P2 N1 -76.2(5) . . . . ?
C46 C41 P2 P1 -39.1(6) . . . . ?
C46 C41 P2 Tc1 34.4(6) . . . . ?
C47 C44 C45 C46 178.5(7) . . . . ?
N1 C1 C2 C3 176.3(7) . . . . ?
N1 C1 C6 C5 178.8(8) . . . . ?
P1 C11 C12 C13 179.8(5) . . . . ?
P1 C11 C16 C15 -178.9(5) . . . . ?
P1 C21 C22 C23 175.8(5) . . . . ?
P1 C21 C26 C25 -175.5(4) . . . . ?
P1 N1 P2 C31 -120.6(3) . . . . ?
P1 N1 P2 C41 128.5(3) . . . . ?
P1 N1 P2 Tc1 -2.9(2) . . . . ?
P2 C31 C32 C33 177.0(5) . . . . ?
P2 C31 C36 C35 -177.7(5) . . . . ?
P2 C41 C42 C43 178.7(6) . . . . ?
P2 C41 C46 C45 -178.8(5) . . . . ?
P2 N1 P1 C11 -127.7(3) . . . . ?
P2 N1 P1 C21 119.6(3) . . . . ?
P2 N1 P1 Tc1 2.9(2) . . . . ?

loop_
_twin_individual_id
_twin_individual_mass_fraction_refined
1 0.62(4)
2 0.38(4)
